data_7050643
loop_
_publ_author_name
'Brym, Markus'
'Jones, Cameron'
'Waugh, Mark'
'Hey-Hawkins, Evamarie'
'Majoumo, Felecite'

_publ_section_title
;
 Reactions of phosphavinyl Grignard reagents with aldehydes: synthesis,
 characterisation and further reactivity of ?-phosphaallylic alcohols
;
_journal_issue 11
_journal_name_full 'New Journal of Chemistry'
_journal_page_first 1614
_journal_paper_doi 10.1039/b306607j
_journal_volume 27
_journal_year 2003
_chemical_formula_sum 'C18 H27 O P'
_chemical_formula_weight 290.37
_space_group_IT_number 14
_symmetry_cell_setting monoclinic
_symmetry_space_group_name_Hall '-P 2ybc'
_symmetry_space_group_name_H-M 'P 1 21/c 1'
_atom_sites_solution_hydrogens geom
_atom_sites_solution_primary direct
_atom_sites_solution_secondary difmap
_audit_creation_method SHELXL-97
_cell_angle_alpha 90.00
_cell_angle_beta 95.05(3)
_cell_angle_gamma 90.00
_cell_formula_units_Z 4
_cell_length_a 6.3490(13)
_cell_length_b 14.028(3)
_cell_length_c 19.120(4)
_cell_measurement_temperature 150(2)
_cell_volume 1696.3(6)
_computing_structure_refinement 'SHELXL-97 (Sheldrick, 1997)'
_computing_structure_solution 'SHELXS-97 (Sheldrick, 1990)'
_diffrn_ambient_temperature 150(2)
_diffrn_measured_fraction_theta_full 0.995
_diffrn_measured_fraction_theta_max 0.995
_diffrn_measurement_device_type 'Nonius Kappa CCD'
_diffrn_radiation_monochromator graphite
_diffrn_radiation_source 'fine-focus sealed tube'
_diffrn_radiation_type MoK\a
_diffrn_radiation_wavelength 0.71073
_diffrn_reflns_av_R_equivalents 0.0975
_diffrn_reflns_av_sigmaI/netI 0.0439
_diffrn_reflns_limit_h_max 7
_diffrn_reflns_limit_h_min -7
_diffrn_reflns_limit_k_max 17
_diffrn_reflns_limit_k_min -16
_diffrn_reflns_limit_l_max 23
_diffrn_reflns_limit_l_min -23
_diffrn_reflns_number 29071
_diffrn_reflns_theta_full 25.94
_diffrn_reflns_theta_max 25.94
_diffrn_reflns_theta_min 3.09
_exptl_absorpt_coefficient_mu 0.157
_exptl_absorpt_correction_T_max 0.960
_exptl_absorpt_correction_T_min 0.771
_exptl_absorpt_correction_type multi-scan
_exptl_absorpt_process_details 'Sortav (Blessing, 1995)'
_exptl_crystal_colour colourless
_exptl_crystal_density_diffrn 1.137
_exptl_crystal_density_method 'not measured'
_exptl_crystal_description prism
_exptl_crystal_F_000 632
_exptl_crystal_size_max 0.20
_exptl_crystal_size_mid 0.20
_exptl_crystal_size_min 0.20
_refine_diff_density_max 0.284
_refine_diff_density_min -0.310
_refine_diff_density_rms 0.045
_refine_ls_extinction_coef 0.0119(19)
_refine_ls_extinction_expression Fc^*^=kFc[1+0.001xFc^2^\l^3^/sin(2\q)]^-1/4^
_refine_ls_extinction_method SHELXL
_refine_ls_goodness_of_fit_ref 1.032
_refine_ls_hydrogen_treatment mixed
_refine_ls_matrix_type full
_refine_ls_number_parameters 189
_refine_ls_number_reflns 3294
_refine_ls_number_restraints 0
_refine_ls_restrained_S_all 1.032
_refine_ls_R_factor_all 0.0569
_refine_ls_R_factor_gt 0.0408
_refine_ls_shift/su_max 0.001
_refine_ls_shift/su_mean 0.000
_refine_ls_structure_factor_coef Fsqd
_refine_ls_weighting_details 'calc w=1/[\s^2^(Fo^2^)+(0.0441P)^2^+0.6276P] where P=(Fo^2^+2Fc^2^)/3'
_refine_ls_weighting_scheme calc
_refine_ls_wR_factor_gt 0.0945
_refine_ls_wR_factor_ref 0.1024
_reflns_number_gt 2636
_reflns_number_total 3294
_reflns_threshold_expression >2sigma(I)
_cod_data_source_file b306607j.txt
_cod_data_source_block compound_6
_cod_original_sg_symbol_H-M P2(1)/c
_cod_database_code 7050643

loop_
_symmetry_equiv_pos_as_xyz
'x, y, z'
'-x, y+1/2, -z+1/2'
'-x, -y, -z'
'x, -y-1/2, z-1/2'

loop_
_atom_site_label
_atom_site_type_symbol
_atom_site_fract_x
_atom_site_fract_y
_atom_site_fract_z
_atom_site_U_iso_or_equiv
_atom_site_adp_type
_atom_site_occupancy
_atom_site_symmetry_multiplicity
_atom_site_calc_flag
_atom_site_refinement_flags
_atom_site_disorder_assembly
_atom_site_disorder_group
P1 P 0.51968(7) 0.73991(3) 0.28184(2) 0.02474(15) Uani 1 1 d . . .
O1 O 0.32274(18) 0.79719(9) 0.28194(6) 0.0350(3) Uani 1 1 d . . .
C1 C 0.7565(3) 0.79786(11) 0.32215(8) 0.0225(4) Uani 1 1 d . . .
C2 C 0.8601(3) 0.86212(12) 0.28637(8) 0.0249(4) Uani 1 1 d . . .
H2 H 0.9799 0.8887 0.3103 0.030 Uiso 1 1 calc R . .
C3 C 0.8085(3) 0.89633(11) 0.21361(8) 0.0242(4) Uani 1 1 d . . .
C4 C 0.6105(3) 0.93226(12) 0.18968(9) 0.0302(4) Uani 1 1 d . . .
H4 H 0.5053 0.9373 0.2204 0.036 Uiso 1 1 calc R . .
C5 C 0.5693(3) 0.96061(12) 0.12017(10) 0.0356(5) Uani 1 1 d . . .
H5 H 0.4367 0.9845 0.1046 0.043 Uiso 1 1 calc R . .
C6 C 0.7237(3) 0.95354(13) 0.07422(10) 0.0379(5) Uani 1 1 d . . .
H6 H 0.6947 0.9716 0.0276 0.046 Uiso 1 1 calc R . .
C7 C 0.9219(3) 0.91956(14) 0.09757(10) 0.0375(5) Uani 1 1 d . . .
H7 H 1.0265 0.9151 0.0666 0.045 Uiso 1 1 calc R . .
C8 C 0.9652(3) 0.89218(12) 0.16705(9) 0.0298(4) Uani 1 1 d . . .
H8 H 1.0999 0.8709 0.1827 0.036 Uiso 1 1 calc R . .
C9 C 0.8352(3) 0.76595(12) 0.39705(9) 0.0264(4) Uani 1 1 d . . .
C10 C 0.9341(3) 0.66633(13) 0.39369(9) 0.0337(4) Uani 1 1 d . . .
H10A H 0.9863 0.6466 0.4401 0.051 Uiso 1 1 calc R . .
H10B H 1.0488 0.6682 0.3642 0.051 Uiso 1 1 calc R . .
H10C H 0.8291 0.6219 0.3747 0.051 Uiso 1 1 calc R . .
C11 C 0.6513(3) 0.76441(14) 0.44409(9) 0.0347(4) Uani 1 1 d . . .
H11A H 0.5456 0.7202 0.4253 0.052 Uiso 1 1 calc R . .
H11B H 0.5906 0.8270 0.4457 0.052 Uiso 1 1 calc R . .
H11C H 0.7027 0.7451 0.4907 0.052 Uiso 1 1 calc R . .
C12 C 1.0054(3) 0.83319(13) 0.43088(9) 0.0353(4) Uani 1 1 d . . .
H12A H 1.0474 0.8122 0.4778 0.053 Uiso 1 1 calc R . .
H12B H 0.9496 0.8967 0.4321 0.053 Uiso 1 1 calc R . .
H12C H 1.1258 0.8327 0.4038 0.053 Uiso 1 1 calc R . .
C13 C 0.5719(2) 0.69074(12) 0.19726(8) 0.0237(4) Uani 1 1 d . . .
H13 H 0.5937 0.7438 0.1654 0.028 Uiso 1 1 calc R . .
C14 C 0.7710(3) 0.62843(12) 0.20236(9) 0.0272(4) Uani 1 1 d . . .
H14A H 0.8928 0.6667 0.2187 0.033 Uiso 1 1 calc R . .
H14B H 0.7565 0.5777 0.2361 0.033 Uiso 1 1 calc R . .
C15 C 0.8051(3) 0.58538(13) 0.13091(9) 0.0300(4) Uani 1 1 d . . .
H15A H 0.8329 0.6361 0.0984 0.036 Uiso 1 1 calc R . .
H15B H 0.9278 0.5439 0.1356 0.036 Uiso 1 1 calc R . .
C16 C 0.6133(3) 0.52868(13) 0.10145(10) 0.0335(4) Uani 1 1 d . . .
H16A H 0.5939 0.4742 0.1315 0.040 Uiso 1 1 calc R . .
H16B H 0.6374 0.5050 0.0552 0.040 Uiso 1 1 calc R . .
C17 C 0.4141(3) 0.58983(13) 0.09644(9) 0.0322(4) Uani 1 1 d . . .
H17A H 0.2934 0.5508 0.0803 0.039 Uiso 1 1 calc R . .
H17B H 0.4273 0.6400 0.0622 0.039 Uiso 1 1 calc R . .
C18 C 0.3763(3) 0.63439(13) 0.16723(9) 0.0280(4) Uani 1 1 d . . .
H18A H 0.3450 0.5846 0.1999 0.034 Uiso 1 1 calc R . .
H18B H 0.2552 0.6767 0.1614 0.034 Uiso 1 1 calc R . .
H1 H 0.510(3) 0.6587(12) 0.3202(9) 0.026(4) Uiso 1 1 d . . .

loop_
_atom_site_aniso_label
_atom_site_aniso_U_11
_atom_site_aniso_U_22
_atom_site_aniso_U_33
_atom_site_aniso_U_23
_atom_site_aniso_U_13
_atom_site_aniso_U_12
P1 0.0212(2) 0.0313(3) 0.0217(2) -0.00167(17) 0.00189(17) 0.00043(17)
O1 0.0229(7) 0.0503(8) 0.0318(7) -0.0061(6) 0.0023(5) 0.0072(5)
C1 0.0230(9) 0.0242(9) 0.0204(8) -0.0020(6) 0.0017(7) 0.0043(6)
C2 0.0250(9) 0.0264(9) 0.0230(9) -0.0037(7) -0.0004(7) 0.0017(7)
C3 0.0303(9) 0.0195(8) 0.0223(8) -0.0008(6) -0.0004(7) -0.0032(6)
C4 0.0339(10) 0.0273(9) 0.0292(10) -0.0019(7) 0.0022(8) 0.0043(7)
C5 0.0418(11) 0.0293(10) 0.0336(10) 0.0020(8) -0.0084(9) 0.0054(8)
C6 0.0509(13) 0.0384(11) 0.0230(9) 0.0051(8) -0.0053(9) -0.0045(9)
C7 0.0416(12) 0.0454(11) 0.0258(10) 0.0009(8) 0.0046(8) -0.0086(9)
C8 0.0301(10) 0.0312(10) 0.0275(9) -0.0003(7) -0.0010(8) -0.0030(7)
C9 0.0277(9) 0.0308(9) 0.0200(8) 0.0007(7) -0.0008(7) 0.0027(7)
C10 0.0381(11) 0.0343(10) 0.0281(10) 0.0042(8) -0.0010(8) 0.0065(8)
C11 0.0385(11) 0.0441(11) 0.0218(9) 0.0008(8) 0.0045(8) 0.0037(8)
C12 0.0391(11) 0.0404(11) 0.0248(10) 0.0015(8) -0.0072(8) -0.0026(8)
C13 0.0217(9) 0.0264(9) 0.0230(8) -0.0014(7) 0.0023(7) -0.0011(7)
C14 0.0236(9) 0.0297(9) 0.0280(9) -0.0038(7) 0.0011(7) -0.0002(7)
C15 0.0278(10) 0.0327(10) 0.0297(10) -0.0047(7) 0.0031(7) 0.0027(7)
C16 0.0344(10) 0.0356(10) 0.0307(10) -0.0091(8) 0.0032(8) -0.0014(8)
C17 0.0294(10) 0.0400(11) 0.0265(9) -0.0056(8) -0.0017(8) -0.0050(8)
C18 0.0224(9) 0.0341(9) 0.0270(9) -0.0014(7) 0.0003(7) -0.0025(7)

loop_
_atom_type_symbol
_atom_type_description
_atom_type_scat_dispersion_real
_atom_type_scat_dispersion_imag
_atom_type_scat_source
C C 0.0033 0.0016 'International Tables Vol C Tables 4.2.6.8 and 6.1.1.4'
H H 0.0000 0.0000 'International Tables Vol C Tables 4.2.6.8 and 6.1.1.4'
O O 0.0106 0.0060 'International Tables Vol C Tables 4.2.6.8 and 6.1.1.4'
P P 0.1023 0.0942 'International Tables Vol C Tables 4.2.6.8 and 6.1.1.4'

loop_
_geom_angle_atom_site_label_1
_geom_angle_atom_site_label_2
_geom_angle_atom_site_label_3
_geom_angle
_geom_angle_site_symmetry_1
_geom_angle_site_symmetry_3
_geom_angle_publ_flag
O1 P1 C13 115.22(8) . . ?
O1 P1 C1 114.94(8) . . ?
C13 P1 C1 109.77(8) . . ?
C2 C1 C9 122.44(15) . . ?
C2 C1 P1 120.61(12) . . ?
C9 C1 P1 116.89(12) . . ?
C1 C2 C3 128.32(15) . . ?
C4 C3 C8 118.66(15) . . ?
C4 C3 C2 122.98(16) . . ?
C8 C3 C2 118.36(15) . . ?
C5 C4 C3 120.39(17) . . ?
C6 C5 C4 120.34(18) . . ?
C5 C6 C7 119.87(17) . . ?
C6 C7 C8 120.18(18) . . ?
C7 C8 C3 120.52(17) . . ?
C12 C9 C10 107.57(14) . . ?
C12 C9 C11 107.79(15) . . ?
C10 C9 C11 110.27(15) . . ?
C12 C9 C1 111.85(14) . . ?
C10 C9 C1 109.01(13) . . ?
C11 C9 C1 110.31(14) . . ?
C14 C13 C18 111.37(14) . . ?
C14 C13 P1 111.97(11) . . ?
C18 C13 P1 108.83(11) . . ?
C15 C14 C13 110.49(14) . . ?
C16 C15 C14 111.48(15) . . ?
C15 C16 C17 111.22(15) . . ?
C16 C17 C18 111.64(14) . . ?
C17 C18 C13 110.82(14) . . ?

loop_
_geom_bond_atom_site_label_1
_geom_bond_atom_site_label_2
_geom_bond_distance
_geom_bond_site_symmetry_2
_geom_bond_publ_flag
P1 O1 1.4865(13) . ?
P1 C13 1.8153(17) . ?
P1 C1 1.8197(17) . ?
C1 C2 1.339(2) . ?
C1 C9 1.541(2) . ?
C2 C3 1.481(2) . ?
C3 C4 1.394(2) . ?
C3 C8 1.394(3) . ?
C4 C5 1.390(2) . ?
C5 C6 1.376(3) . ?
C6 C7 1.383(3) . ?
C7 C8 1.387(2) . ?
C9 C12 1.534(2) . ?
C9 C10 1.536(2) . ?
C9 C11 1.536(3) . ?
C13 C14 1.533(2) . ?
C13 C18 1.540(2) . ?
C14 C15 1.526(2) . ?
C15 C16 1.521(2) . ?
C16 C17 1.524(2) . ?
C17 C18 1.529(2) . ?
